data_8105780
loop_
_publ_author_name
'Pang, Haixia'
'He, Xiong'
'Feng, Xiang'
'Yuan, Ximing'

_publ_section_title
;
 Crystal structure of
 diaqua-dichlorido-bis(\m2-2-(((1,5-dimethyl-3-oxo-2-phenyl-2,3-dihydro-1H-pyrazol-4-yl)imino)methyl)phenolato-\k4
 O:O,N,O&#x2032;)dicobalt(II), C36H36Cl2N6O6Co2
;
_journal_issue 3
_journal_name_full 'Zeitschrift f\"ur Kristallographie - New Crystal Structures'
_journal_page_first 563
_journal_page_last 565
_journal_paper_doi 10.1515/ncrs-2018-0560
_journal_volume 234
_journal_year 2019
_chemical_formula_sum 'C36 H36 Cl2 Co2 N6 O6'
_chemical_formula_weight 837.47
_space_group_crystal_system triclinic
_space_group_IT_number 2
_space_group_name_Hall '-P 1'
_space_group_name_H-M_alt 'P -1'
_atom_sites_solution_hydrogens mixed
_cell_angle_alpha 73.589(2)
_cell_angle_beta 84.396(2)
_cell_angle_gamma 74.709(2)
_cell_formula_units_Z 1
_cell_length_a 7.4399(9)
_cell_length_b 9.5362(11)
_cell_length_c 13.1754(15)
_cell_measurement_reflns_used 3925
_cell_measurement_temperature 298(2)
_cell_measurement_theta_max 28.88
_cell_measurement_theta_min 2.84
_cell_volume 864.68(18)
_computing_cell_refinement 'Bruker SAINT'
_computing_data_collection 'Bruker APEX2 [1]'
_computing_data_reduction 'Bruker SAINT'
_computing_molecular_graphics 'Bruker SHELXTL'
_computing_publication_material 'Bruker SHELXTL'
_computing_structure_refinement 'SHELXL-2014/7 (Sheldrick, 2014) [3]'
_computing_structure_solution 'SHELXS-97 (Sheldrick, 1990) [2]'
_diffrn_ambient_temperature 298(2)
_diffrn_measured_fraction_theta_full 0.982
_diffrn_measured_fraction_theta_max 0.982
_diffrn_measurement_device_type 'Bruker APEX-II CCD'
_diffrn_measurement_method '\f and \w scans'
_diffrn_radiation_type MoK\a
_diffrn_radiation_wavelength 0.71073
_diffrn_reflns_av_R_equivalents 0.0196
_diffrn_reflns_av_unetI/netI 0.0331
_diffrn_reflns_Laue_measured_fraction_full 0.982
_diffrn_reflns_Laue_measured_fraction_max 0.982
_diffrn_reflns_limit_h_max 9
_diffrn_reflns_limit_h_min -9
_diffrn_reflns_limit_k_max 11
_diffrn_reflns_limit_k_min -12
_diffrn_reflns_limit_l_max 14
_diffrn_reflns_limit_l_min -16
_diffrn_reflns_number 7072
_diffrn_reflns_point_group_measured_fraction_full 0.982
_diffrn_reflns_point_group_measured_fraction_max 0.982
_diffrn_reflns_theta_full 25.242
_diffrn_reflns_theta_max 26.998
_diffrn_reflns_theta_min 1.612
_diffrn_source 'fine-focus sealed tube'
_exptl_absorpt_coefficient_mu 1.171
_exptl_absorpt_correction_type none
_exptl_crystal_colour colorless
_exptl_crystal_density_diffrn 1.608
_exptl_crystal_description block
_exptl_crystal_F_000 430
_exptl_crystal_size_max 0.200
_exptl_crystal_size_mid 0.100
_exptl_crystal_size_min 0.100
_refine_diff_density_max 0.369
_refine_diff_density_min -0.414
_refine_diff_density_rms 0.085
_refine_ls_extinction_coef .
_refine_ls_extinction_method none
_refine_ls_goodness_of_fit_ref 1.124
_refine_ls_hydrogen_treatment mixed
_refine_ls_matrix_type full
_refine_ls_number_parameters 243
_refine_ls_number_reflns 3723
_refine_ls_number_restraints 3
_refine_ls_restrained_S_all 1.124
_refine_ls_R_factor_all 0.0384
_refine_ls_R_factor_gt 0.0306
_refine_ls_shift/su_max 0.001
_refine_ls_shift/su_mean 0.000
_refine_ls_structure_factor_coef Fsqd
_refine_ls_weighting_details 'w=1/[\s^2^(Fo^2^)+(0.0558P)^2^+0.4876P] where P=(Fo^2^+2Fc^2^)/3'
_refine_ls_weighting_scheme calc
_refine_ls_wR_factor_gt 0.0848
_refine_ls_wR_factor_ref 0.1068
_reflns_Friedel_coverage 0.000
_reflns_Friedel_fraction_full .
_reflns_Friedel_fraction_max .
_reflns_number_gt 3231
_reflns_number_total 3723
_reflns_threshold_expression 'I > 2\s(I)'
_cod_data_source_file suppl_ncrs-2018-0560_suppl.cif
_cod_data_source_block mo
_cod_database_code 8105780
_shelx_space_group_comment
;
The symmetry employed for this shelxl refinement is uniquely defined
by the following loop, which should always be used as a source of
symmetry information in preference to the above space-group names.
They are only intended as comments.
;
_shelx_estimated_absorpt_t_min 0.800
_shelx_estimated_absorpt_t_max 0.892
_publcif_funding_html
;
;

loop_
_space_group_symop_operation_xyz
'x, y, z'
'-x, -y, -z'

loop_
_atom_site_label
_atom_site_type_symbol
_atom_site_fract_x
_atom_site_fract_y
_atom_site_fract_z
_atom_site_U_iso_or_equiv
_atom_site_adp_type
_atom_site_occupancy
_atom_site_site_symmetry_order
_atom_site_calc_flag
_atom_site_refinement_flags_posn
_atom_site_refinement_flags_adp
_atom_site_refinement_flags_occupancy
_atom_site_disorder_assembly
_atom_site_disorder_group
Co1 Co 0.57715(4) 0.90182(3) 0.91716(2) 0.02184(12) Uani 1 1 d . . . . .
C1 C 0.5425(3) 0.7457(3) 1.15178(18) 0.0224(5) Uani 1 1 d . . . . .
C2 C 0.6033(3) 0.5999(3) 1.13353(19) 0.0241(5) Uani 1 1 d . . . . .
C3 C 0.5969(4) 0.4720(3) 1.2189(2) 0.0310(5) Uani 1 1 d . . . . .
H3 H 0.6347 0.3769 1.2068 0.037 Uiso 1 1 calc R U . . .
C4 C 0.5372(4) 0.4830(3) 1.3189(2) 0.0343(6) Uani 1 1 d . . . . .
H4 H 0.5337 0.3972 1.3737 0.041 Uiso 1 1 calc R U . . .
C5 C 0.4821(4) 0.6252(3) 1.3360(2) 0.0374(6) Uani 1 1 d . . . . .
H5 H 0.4427 0.6342 1.4036 0.045 Uiso 1 1 calc R U . . .
C6 C 0.4842(4) 0.7529(3) 1.2557(2) 0.0325(6) Uani 1 1 d . . . . .
H6 H 0.4464 0.8465 1.2702 0.039 Uiso 1 1 calc R U . . .
C7 C 0.6767(3) 0.5685(3) 1.03451(19) 0.0264(5) Uani 1 1 d . . . . .
H7 H 0.7149 0.4678 1.0336 0.032 Uiso 1 1 calc R U . . .
C8 C 0.7702(3) 0.6335(3) 0.85369(18) 0.0235(5) Uani 1 1 d . . . . .
C9 C 0.8704(3) 0.5060(3) 0.82495(19) 0.0252(5) Uani 1 1 d . . . . .
C10 C 0.7474(3) 0.7572(3) 0.76184(19) 0.0255(5) Uani 1 1 d . . . . .
C11 C 0.9301(4) 0.3450(3) 0.8869(2) 0.0355(6) Uani 1 1 d . . . . .
H11A H 0.8403 0.2924 0.8799 0.053 Uiso 1 1 calc R U . . .
H11B H 0.9391 0.3398 0.9601 0.053 Uiso 1 1 calc R U . . .
H11C H 1.0495 0.2991 0.8605 0.053 Uiso 1 1 calc R U . . .
C12 C 0.9794(5) 0.4499(3) 0.6508(2) 0.0452(7) Uani 1 1 d . . . . .
H12A H 1.1023 0.4580 0.6247 0.068 Uiso 1 1 calc R U . . .
H12B H 0.8973 0.4802 0.5924 0.068 Uiso 1 1 calc R U . . .
H12C H 0.9834 0.3473 0.6891 0.068 Uiso 1 1 calc R U . . .
C13 C 0.8636(4) 0.7790(3) 0.57385(19) 0.0291(5) Uani 1 1 d . . . . .
C14 C 1.0445(4) 0.7862(3) 0.5394(2) 0.0391(6) Uani 1 1 d . . . . .
H14 H 1.1428 0.7398 0.5856 0.047 Uiso 1 1 calc R U . . .
C15 C 1.0775(5) 0.8623(4) 0.4367(3) 0.0499(8) Uani 1 1 d . . . . .
H15 H 1.1985 0.8672 0.4139 0.060 Uiso 1 1 calc R U . . .
C16 C 0.9341(6) 0.9312(4) 0.3674(2) 0.0551(9) Uani 1 1 d . . . . .
H16 H 0.9581 0.9812 0.2979 0.066 Uiso 1 1 calc R U . . .
C17 C 0.7524(6) 0.9255(4) 0.4020(3) 0.0567(9) Uani 1 1 d . . . . .
H17 H 0.6542 0.9736 0.3559 0.068 Uiso 1 1 calc R U . . .
C18 C 0.7183(5) 0.8482(4) 0.5050(2) 0.0431(7) Uani 1 1 d . . . . .
H18 H 0.5974 0.8430 0.5278 0.052 Uiso 1 1 calc R U . . .
Cl1 Cl 0.26885(9) 0.87593(8) 0.88696(5) 0.03302(16) Uani 1 1 d . . . . .
N3 N 0.6936(3) 0.6686(2) 0.94707(15) 0.0231(4) Uani 1 1 d . . . . .
N4 N 0.9118(3) 0.5467(2) 0.72054(17) 0.0315(5) Uani 1 1 d . . . . .
N5 N 0.8291(3) 0.7001(2) 0.68013(17) 0.0318(5) Uani 1 1 d . . . . .
O1 O 0.5404(2) 0.87214(18) 1.07690(13) 0.0239(3) Uani 1 1 d . . . . .
O2 O 0.6689(3) 0.89351(19) 0.75584(13) 0.0296(4) Uani 1 1 d . . . . .
O3 O 0.8275(3) 0.9675(2) 0.92313(18) 0.0390(5) Uani 1 1 d D . . . .
H3A H 0.947(3) 0.932(4) 0.913(3) 0.059 Uiso 1 1 d D U . . .
H3B H 0.822(5) 1.007(4) 0.972(2) 0.059 Uiso 1 1 d D U . . .

loop_
_atom_site_aniso_label
_atom_site_aniso_U_11
_atom_site_aniso_U_22
_atom_site_aniso_U_33
_atom_site_aniso_U_23
_atom_site_aniso_U_13
_atom_site_aniso_U_12
Co1 0.02625(18) 0.01749(17) 0.02001(18) -0.00547(12) 0.00250(12) -0.00300(12)
C1 0.0232(11) 0.0198(11) 0.0227(11) -0.0043(9) -0.0005(8) -0.0040(8)
C2 0.0275(11) 0.0208(11) 0.0221(11) -0.0044(9) 0.0004(9) -0.0045(9)
C3 0.0392(14) 0.0193(11) 0.0308(13) -0.0036(10) 0.0022(10) -0.0055(10)
C4 0.0414(15) 0.0267(13) 0.0268(13) 0.0028(10) 0.0036(11) -0.0071(11)
C5 0.0476(16) 0.0353(14) 0.0220(13) -0.0044(11) 0.0075(11) -0.0044(12)
C6 0.0453(15) 0.0228(12) 0.0260(13) -0.0082(10) 0.0050(11) -0.0030(10)
C7 0.0335(12) 0.0188(11) 0.0254(12) -0.0069(9) 0.0008(9) -0.0036(9)
C8 0.0260(11) 0.0214(11) 0.0221(11) -0.0074(9) 0.0019(9) -0.0032(9)
C9 0.0284(12) 0.0214(11) 0.0248(12) -0.0075(9) 0.0019(9) -0.0040(9)
C10 0.0279(11) 0.0229(12) 0.0249(12) -0.0077(9) 0.0027(9) -0.0047(9)
C11 0.0435(15) 0.0228(12) 0.0331(14) -0.0058(10) 0.0070(11) -0.0008(11)
C12 0.069(2) 0.0304(14) 0.0347(16) -0.0185(12) 0.0101(14) -0.0020(14)
C13 0.0422(14) 0.0232(12) 0.0207(12) -0.0086(9) 0.0042(10) -0.0048(10)
C14 0.0370(14) 0.0313(14) 0.0422(16) -0.0094(12) 0.0071(12) -0.0005(11)
C15 0.059(2) 0.0341(15) 0.052(2) -0.0146(14) 0.0291(16) -0.0112(14)
C16 0.102(3) 0.0387(17) 0.0238(14) -0.0094(12) 0.0123(16) -0.0192(18)
C17 0.084(3) 0.0445(19) 0.0395(18) -0.0004(14) -0.0261(17) -0.0148(18)
C18 0.0461(16) 0.0408(16) 0.0424(17) -0.0074(13) -0.0076(13) -0.0125(13)
Cl1 0.0294(3) 0.0373(3) 0.0347(3) -0.0136(3) 0.0003(2) -0.0082(3)
N3 0.0255(9) 0.0220(10) 0.0211(10) -0.0073(8) 0.0013(7) -0.0039(8)
N4 0.0441(13) 0.0187(10) 0.0271(11) -0.0088(8) 0.0056(9) 0.0005(9)
N5 0.0449(13) 0.0196(10) 0.0245(11) -0.0058(8) 0.0053(9) 0.0005(9)
O1 0.0322(9) 0.0169(7) 0.0201(8) -0.0042(6) 0.0025(6) -0.0038(6)
O2 0.0412(10) 0.0193(8) 0.0231(9) -0.0062(7) 0.0063(7) -0.0010(7)
O3 0.0286(9) 0.0460(12) 0.0489(13) -0.0244(10) 0.0066(8) -0.0102(9)

loop_
_atom_type_symbol
_atom_type_description
_atom_type_scat_dispersion_real
_atom_type_scat_dispersion_imag
_atom_type_scat_source
C C 0.0033 0.0016 'International Tables Vol C Tables 4.2.6.8 and 6.1.1.4'
H H 0.0000 0.0000 'International Tables Vol C Tables 4.2.6.8 and 6.1.1.4'
N N 0.0061 0.0033 'International Tables Vol C Tables 4.2.6.8 and 6.1.1.4'
O O 0.0106 0.0060 'International Tables Vol C Tables 4.2.6.8 and 6.1.1.4'
Cl Cl 0.1484 0.1585 'International Tables Vol C Tables 4.2.6.8 and 6.1.1.4'
Co Co 0.3494 0.9721 'International Tables Vol C Tables 4.2.6.8 and 6.1.1.4'

loop_
_geom_angle_atom_site_label_1
_geom_angle_atom_site_label_2
_geom_angle_atom_site_label_3
_geom_angle
_geom_angle_site_symmetry_1
_geom_angle_site_symmetry_3
O1 Co1 N3 88.25(7) . .
O1 Co1 O1 79.41(7) . 2_677
N3 Co1 O1 167.58(7) . 2_677
O1 Co1 O3 89.46(8) . .
N3 Co1 O3 97.69(8) . .
O1 Co1 O3 80.96(7) 2_677 .
O1 Co1 O2 167.74(7) . .
N3 Co1 O2 81.41(7) . .
O1 Co1 O2 110.68(6) 2_677 .
O3 Co1 O2 85.45(8) . .
O1 Co1 Cl1 96.03(5) . .
N3 Co1 Cl1 92.29(6) . .
O1 Co1 Cl1 90.39(5) 2_677 .
O3 Co1 Cl1 168.76(6) . .
O2 Co1 Cl1 90.97(5) . .
O1 C1 C6 119.3(2) . .
O1 C1 C2 123.3(2) . .
C6 C1 C2 117.4(2) . .
C3 C2 C1 118.7(2) . .
C3 C2 C7 115.5(2) . .
C1 C2 C7 125.8(2) . .
C4 C3 C2 122.4(2) . .
C4 C3 H3 118.8 . .
C2 C3 H3 118.8 . .
C3 C4 C5 118.2(2) . .
C3 C4 H4 120.9 . .
C5 C4 H4 120.9 . .
C6 C5 C4 121.6(2) . .
C6 C5 H5 119.2 . .
C4 C5 H5 119.2 . .
C5 C6 C1 121.5(2) . .
C5 C6 H6 119.2 . .
C1 C6 H6 119.2 . .
N3 C7 C2 125.4(2) . .
N3 C7 H7 117.3 . .
C2 C7 H7 117.3 . .
C9 C8 N3 136.5(2) . .
C9 C8 C10 108.1(2) . .
N3 C8 C10 115.3(2) . .
N4 C9 C8 108.0(2) . .
N4 C9 C11 120.2(2) . .
C8 C9 C11 131.8(2) . .
O2 C10 N5 126.1(2) . .
O2 C10 C8 127.5(2) . .
N5 C10 C8 106.4(2) . .
C9 C11 H11A 109.5 . .
C9 C11 H11B 109.5 . .
H11A C11 H11B 109.5 . .
C9 C11 H11C 109.5 . .
H11A C11 H11C 109.5 . .
H11B C11 H11C 109.5 . .
N4 C12 H12A 109.5 . .
N4 C12 H12B 109.5 . .
H12A C12 H12B 109.5 . .
N4 C12 H12C 109.5 . .
H12A C12 H12C 109.5 . .
H12B C12 H12C 109.5 . .
C18 C13 C14 119.9(3) . .
C18 C13 N5 120.3(3) . .
C14 C13 N5 119.8(2) . .
C15 C14 C13 119.7(3) . .
C15 C14 H14 120.2 . .
C13 C14 H14 120.2 . .
C16 C15 C14 120.9(3) . .
C16 C15 H15 119.5 . .
C14 C15 H15 119.5 . .
C15 C16 C17 119.6(3) . .
C15 C16 H16 120.2 . .
C17 C16 H16 120.2 . .
C18 C17 C16 119.9(3) . .
C18 C17 H17 120.1 . .
C16 C17 H17 120.1 . .
C13 C18 C17 120.1(3) . .
C13 C18 H18 120.0 . .
C17 C18 H18 120.0 . .
C7 N3 C8 123.7(2) . .
C7 N3 Co1 125.81(16) . .
C8 N3 Co1 109.90(15) . .
C9 N4 N5 108.81(19) . .
C9 N4 C12 127.9(2) . .
N5 N4 C12 120.9(2) . .
C10 N5 N4 108.5(2) . .
C10 N5 C13 128.8(2) . .
N4 N5 C13 121.7(2) . .
C1 O1 Co1 128.46(15) . .
C1 O1 Co1 128.79(14) . 2_677
Co1 O1 Co1 100.59(7) . 2_677
C10 O2 Co1 105.82(15) . .
Co1 O3 H3A 137(2) . .
Co1 O3 H3B 111(2) . .
H3A O3 H3B 104(3) . .

loop_
_geom_bond_atom_site_label_1
_geom_bond_atom_site_label_2
_geom_bond_distance
_geom_bond_site_symmetry_2
Co1 O1 2.0436(16) .
Co1 N3 2.099(2) .
Co1 O1 2.1225(16) 2_677
Co1 O3 2.131(2) .
Co1 O2 2.1848(17) .
Co1 Cl1 2.4521(7) .
C1 O1 1.322(3) .
C1 C6 1.410(3) .
C1 C2 1.426(3) .
C2 C3 1.414(3) .
C2 C7 1.444(3) .
C3 C4 1.373(4) .
C3 H3 0.9300 .
C4 C5 1.385(4) .
C4 H4 0.9300 .
C5 C6 1.372(4) .
C5 H5 0.9300 .
C6 H6 0.9300 .
C7 N3 1.292(3) .
C7 H7 0.9300 .
C8 C9 1.380(3) .
C8 N3 1.395(3) .
C8 C10 1.419(3) .
C9 N4 1.348(3) .
C9 C11 1.491(3) .
C10 O2 1.260(3) .
C10 N5 1.361(3) .
C11 H11A 0.9600 .
C11 H11B 0.9600 .
C11 H11C 0.9600 .
C12 N4 1.447(3) .
C12 H12A 0.9600 .
C12 H12B 0.9600 .
C12 H12C 0.9600 .
C13 C18 1.380(4) .
C13 C14 1.391(4) .
C13 N5 1.425(3) .
C14 C15 1.376(4) .
C14 H14 0.9300 .
C15 C16 1.373(5) .
C15 H15 0.9300 .
C16 C17 1.394(6) .
C16 H16 0.9300 .
C17 C18 1.384(5) .
C17 H17 0.9300 .
C18 H18 0.9300 .
N4 N5 1.397(3) .
O1 Co1 2.1225(16) 2_677
O3 H3A 0.877(18) .
O3 H3B 0.831(18) .

loop_
_geom_hbond_atom_site_label_D
_geom_hbond_atom_site_label_H
_geom_hbond_atom_site_label_A
_geom_hbond_distance_DH
_geom_hbond_distance_HA
_geom_hbond_distance_DA
_geom_hbond_angle_DHA
_geom_hbond_site_symmetry_A
O3 H3B Cl1 0.831(18) 2.379(19) 3.194(2) 167(3) 2_677
O3 H3A Cl1 0.877(18) 2.323(19) 3.192(2) 171(3) 1_655
C6 H6 O2 0.93 2.34 3.226(3) 160.2 2_677
C6 H6 O2 0.93 2.34 3.226(3) 160.2 2_677
O3 H3B Cl1 0.831(18) 2.379(19) 3.194(2) 167(3) 2_677
O3 H3A Cl1 0.877(18) 2.323(19) 3.192(2) 171(3) 1_655

loop_
_geom_torsion_atom_site_label_1
_geom_torsion_atom_site_label_2
_geom_torsion_atom_site_label_3
_geom_torsion_atom_site_label_4
_geom_torsion
_geom_torsion_site_symmetry_1
_geom_torsion_site_symmetry_2
_geom_torsion_site_symmetry_3
_geom_torsion_site_symmetry_4
O1 C1 C2 C3 -179.0(2) . . . .
C6 C1 C2 C3 1.8(3) . . . .
O1 C1 C2 C7 2.6(4) . . . .
C6 C1 C2 C7 -176.7(2) . . . .
C1 C2 C3 C4 -1.0(4) . . . .
C7 C2 C3 C4 177.6(2) . . . .
C2 C3 C4 C5 -0.3(4) . . . .
C3 C4 C5 C6 0.8(5) . . . .
C4 C5 C6 C1 0.0(5) . . . .
O1 C1 C6 C5 179.4(2) . . . .
C2 C1 C6 C5 -1.3(4) . . . .
C3 C2 C7 N3 179.6(2) . . . .
C1 C2 C7 N3 -1.8(4) . . . .
N3 C8 C9 N4 -177.3(3) . . . .
C10 C8 C9 N4 0.9(3) . . . .
N3 C8 C9 C11 3.9(5) . . . .
C10 C8 C9 C11 -177.9(3) . . . .
C9 C8 C10 O2 -177.6(3) . . . .
N3 C8 C10 O2 1.0(4) . . . .
C9 C8 C10 N5 1.9(3) . . . .
N3 C8 C10 N5 -179.5(2) . . . .
C18 C13 C14 C15 -0.1(4) . . . .
N5 C13 C14 C15 179.9(3) . . . .
C13 C14 C15 C16 -0.1(5) . . . .
C14 C15 C16 C17 0.8(5) . . . .
C15 C16 C17 C18 -1.3(5) . . . .
C14 C13 C18 C17 -0.4(4) . . . .
N5 C13 C18 C17 179.6(3) . . . .
C16 C17 C18 C13 1.1(5) . . . .
C2 C7 N3 C8 178.1(2) . . . .
C2 C7 N3 Co1 -11.7(4) . . . .
C9 C8 N3 C7 -12.5(5) . . . .
C10 C8 N3 C7 169.4(2) . . . .
C9 C8 N3 Co1 175.9(3) . . . .
C10 C8 N3 Co1 -2.2(3) . . . .
C8 C9 N4 N5 -3.2(3) . . . .
C11 C9 N4 N5 175.7(2) . . . .
C8 C9 N4 C12 -165.8(3) . . . .
C11 C9 N4 C12 13.1(4) . . . .
O2 C10 N5 N4 175.7(2) . . . .
C8 C10 N5 N4 -3.8(3) . . . .
O2 C10 N5 C13 7.5(5) . . . .
C8 C10 N5 C13 -172.0(3) . . . .
C9 N4 N5 C10 4.5(3) . . . .
C12 N4 N5 C10 168.5(3) . . . .
C9 N4 N5 C13 173.7(2) . . . .
C12 N4 N5 C13 -22.3(4) . . . .
C18 C13 N5 C10 -72.8(4) . . . .
C14 C13 N5 C10 107.2(3) . . . .
C18 C13 N5 N4 120.3(3) . . . .
C14 C13 N5 N4 -59.6(4) . . . .
C6 C1 O1 Co1 -169.76(18) . . . .
C2 C1 O1 Co1 11.0(3) . . . .
C6 C1 O1 Co1 -9.8(3) . . . 2_677
C2 C1 O1 Co1 170.96(16) . . . 2_677
N5 C10 O2 Co1 -178.6(2) . . . .
C8 C10 O2 Co1 0.7(3) . . . .
